data_1573170
loop_
_publ_author_name
'Wang, Xin'
'Zhang, Yuchan'
'Zhang, Lei'
'Gu, Qianfeng'
'Liu, Qi'
'Ren, Yang'
'Lee, Chun Sin'
'Zhang, Qichun'

_publ_section_title
;
 A tetrathiafulvalene-containing covalent organic nanobelt: preparation,
 crystal structure and application for sodium-ion batteries.
;
_journal_issue 48
_journal_name_full 'Chemical science'
_journal_page_first 20397
_journal_page_last 20402
_journal_paper_doi 10.1039/d4sc06300g
_journal_volume 15
_journal_year 2024
_chemical_formula_moiety 'C86 H56 B4 N4 O8 S4'
_chemical_formula_sum 'C86 H56 B4 N4 O8 S4'
_chemical_formula_weight 1444.82
_chemical_name_common CityU-26
_space_group_crystal_system triclinic
_space_group_IT_number 2
_space_group_name_Hall '-P 1'
_space_group_name_H-M_alt 'P -1'
_atom_sites_solution_hydrogens geom
_audit_creation_date 2024-05-31
_audit_creation_method
;
Olex2 1.5
(compiled 2023.03.06 svn.rbb2c1857 for OlexSys, GUI svn.r6748)
;
_audit_update_record
;
2024-06-12 deposited with the CCDC.	2024-11-11 downloaded from the CCDC.
;
_cell_angle_alpha 65.460(2)
_cell_angle_beta 79.648(2)
_cell_angle_gamma 73.025(2)
_cell_formula_units_Z 2
_cell_length_a 16.3894(3)
_cell_length_b 17.8532(4)
_cell_length_c 20.0109(5)
_cell_measurement_reflns_used 13130
_cell_measurement_temperature 300
_cell_measurement_theta_max 67.6020
_cell_measurement_theta_min 2.4440
_cell_volume 5082.8(2)
_computing_molecular_graphics 'Olex2 1.5 (Dolomanov et al., 2009)'
_computing_publication_material 'Olex2 1.5 (Dolomanov et al., 2009)'
_computing_structure_refinement 'SHELXL 2013/2 (Sheldrick, 2015)'
_computing_structure_solution 'olex2.solve 1.5 (Bourhis et al., 2015)'
_diffrn_ambient_temperature 300
_diffrn_detector 'CCD area detector'
_diffrn_detector_area_resol_mean 7.9
_diffrn_detector_type 'Bruker SMART CCD 1K area detector'
_diffrn_measured_fraction_theta_full 0.962
_diffrn_measured_fraction_theta_max 0.953
_diffrn_measurement_device 'three-circle diffractometer'
_diffrn_measurement_device_type 'Bruker SMART CCD 1K area detector'
_diffrn_measurement_method '\w scans'
_diffrn_radiation_monochromator graphite
_diffrn_radiation_probe x-ray
_diffrn_radiation_type CuK\a
_diffrn_radiation_wavelength 1.54184
_diffrn_reflns_av_R_equivalents 0.0332
_diffrn_reflns_av_unetI/netI 0.0392
_diffrn_reflns_Laue_measured_fraction_full 0.962
_diffrn_reflns_Laue_measured_fraction_max 0.953
_diffrn_reflns_limit_h_max 19
_diffrn_reflns_limit_h_min -16
_diffrn_reflns_limit_k_max 21
_diffrn_reflns_limit_k_min -21
_diffrn_reflns_limit_l_max 24
_diffrn_reflns_limit_l_min -21
_diffrn_reflns_number 55553
_diffrn_reflns_point_group_measured_fraction_full 0.962
_diffrn_reflns_point_group_measured_fraction_max 0.953
_diffrn_reflns_theta_full 67.684
_diffrn_reflns_theta_max 68.481
_diffrn_reflns_theta_min 2.433
_diffrn_source 'sealed X-ray tube'
_diffrn_source_target Mo
_exptl_absorpt_coefficient_mu 1.217
_exptl_absorpt_correction_T_max 1
_exptl_absorpt_correction_T_min 0.80606
_exptl_crystal_colour Red
_exptl_crystal_density_diffrn 0.944
_exptl_crystal_description CityU-26
_exptl_crystal_F_000 1496
_refine_diff_density_max 0.830
_refine_diff_density_min -0.349
_refine_diff_density_rms 0.100
_refine_ls_extinction_method none
_refine_ls_goodness_of_fit_ref 1.067
_refine_ls_hydrogen_treatment constr
_refine_ls_matrix_type full
_refine_ls_number_parameters 1004
_refine_ls_number_reflns 17835
_refine_ls_number_restraints 138
_refine_ls_restrained_S_all 1.065
_refine_ls_R_factor_all 0.1304
_refine_ls_R_factor_gt 0.1041
_refine_ls_shift/su_max 0.000
_refine_ls_shift/su_mean 0.000
_refine_ls_structure_factor_coef Fsqd
_refine_ls_weighting_details
;
 w=1/[\s^2^(Fo^2^)+(0.2500P)^2^]
 where P=(Fo^2^+2Fc^2^)/3
;
_refine_ls_weighting_scheme calc
_refine_ls_wR_factor_gt 0.3175
_refine_ls_wR_factor_ref 0.3509
_reflns_Friedel_coverage 0.000
_reflns_number_gt 11033
_reflns_number_total 17835
_reflns_threshold_expression 'I > 2\s(I)'
_cod_data_source_file d4sc06300g2.cif
_cod_data_source_block cityu-26
_cod_depositor_comments 'Adding full bibliography for 1573170.cif.'
_cod_database_code 1573170
_shelxl_version_number 2013-2
_shelx_space_group_comment
;
The symmetry employed for this shelxl refinement is uniquely defined
by the following loop, which should always be used as a source of
symmetry information in preference to the above space-group names.
They are only intended as comments.
;
_olex2_refinement_description
;
1. Rigid body (RIGU) restrains
 O6, O5, C43, C44, C46, H46, C48, H48, C47, C45, H45, B2, H47
 with sigma for 1-2 distances of 0.001 and sigma for 1-3 distances of 0.002
 O4, H41, H42, C41, H39, C42, C38, O3, C40, C39, C37, H40, B2
 with sigma for 1-2 distances of 0.001 and sigma for 1-3 distances of 0.002
2. Others
 Sof(O6)=Sof(O5)=Sof(C43)=Sof(C44)=Sof(C46)=Sof(H46)=Sof(C48)=Sof(H48)=
 Sof(C47)=Sof(H47)=Sof(C45)=Sof(H45)=1-FVAR(1)
 Sof(O4)=Sof(O3)=Sof(C37)=Sof(C38)=Sof(C40)=Sof(H40)=Sof(C42)=Sof(H42)=
 Sof(C41)=Sof(H41)=Sof(C39)=Sof(H39)=FVAR(1)
3.a Aromatic/amide H refined with riding coordinates:
 C50(H50), C32(H32), C34(H34), C52(H52), C46(H46), C48(H48), C47(H47),
 C45(H45), C49(H49), C23(H23), C78(H78), C51(H51), C3(H3), C73(H73), C77(H77),
 C66(H66), C81(H81), C67(H67), C57(H57), C35(H35), C55(H55), C72(H72), C21(H21),
  C24(H24), C68(H68), C74(H74), C33(H33), C71(H71), C22(H22), C80(H80),
 C84(H84), C79(H79), C4(H4), C15(H15), C65(H65), C56(H56), C83(H83), C18(H18),
 C58(H58), C17(H17), C86(H86), C28(H28), C2(H2), C8(H8), C1(H1), C27(H27),
 C10(H10), C16(H16), C7(H7), C9(H9), C29(H29), C30(H30), C89(H89), C92(H92),
 C91(H91), C90(H90), C40(H40), C42(H42), C41(H41), C39(H39)
3.b Fitted hexagon refined as free rotating group:
 C43(C44,C46,C48,C47,C45), C37(C38,C40,C42,C41,C39)
;
_smtbx_masks_special_details
;
A solvent mask was calculated and 422 electrons were 
found in a volume of 2218\%A^3^ in 1 void per unit cell. 
This is consistent with the presence of 
4[C7H8] per Asymmetric Unit 
which account for 400 electrons 
per unit cell.
;
_olex2_submission_special_instructions 'No special instructions were received'

loop_
_space_group_symop_operation_xyz
'x, y, z'
'-x, -y, -z'

loop_
_atom_site_label
_atom_site_type_symbol
_atom_site_fract_x
_atom_site_fract_y
_atom_site_fract_z
_atom_site_U_iso_or_equiv
_atom_site_adp_type
_atom_site_occupancy
_atom_site_site_symmetry_order
_atom_site_calc_flag
_atom_site_refinement_flags_posn
_atom_site_refinement_flags_adp
_atom_site_refinement_flags_occupancy
_atom_site_disorder_assembly
_atom_site_disorder_group
S1 S 0.91505(6) -0.10791(6) 1.25755(7) 0.0759(3) Uani 1 1 d . . . . .
S4 S -0.04513(6) 0.37360(6) 0.62945(7) 0.0792(4) Uani 1 1 d . . . . .
S2 S -0.08603(7) 0.18916(6) 0.68867(7) 0.0802(4) Uani 1 1 d . . . . .
S3 S 0.12650(6) 0.29231(6) 0.68371(7) 0.0786(4) Uani 1 1 d . . . . .
O1 O 0.82732(16) 0.61067(16) 0.87585(15) 0.0703(7) Uani 1 1 d . . . . .
O8 O -0.17569(16) 1.11797(15) 0.38027(15) 0.0672(7) Uani 1 1 d . . . . .
O6 O 0.5519(13) 0.7537(13) 0.5875(11) 0.066(3) Uani 0.48(3) 1 d . U P A 2
O2 O 0.69870(16) 0.59938(15) 0.94980(15) 0.0676(7) Uani 1 1 d . . . . .
O7 O -0.30332(16) 1.09892(15) 0.45428(14) 0.0658(7) Uani 1 1 d . . . . .
O10 O -0.46467(18) 1.27843(17) 0.09174(17) 0.0783(8) Uani 1 1 d . . . . .
O5 O 0.6320(11) 0.6342(10) 0.5681(8) 0.067(2) Uani 0.48(3) 1 d . U P A 2
N3 N 0.49775(18) 0.62350(18) 0.63880(17) 0.0624(8) Uani 1 1 d . . . . .
N2 N 0.79486(19) 0.46853(18) 0.94059(18) 0.0648(8) Uani 1 1 d . . . . .
O9 O -0.37562(19) 1.1682(2) 0.05909(19) 0.0882(9) Uani 1 1 d . . . . .
N4 N -0.20520(18) 0.97413(17) 0.43131(18) 0.0638(8) Uani 1 1 d . . . . .
N1 N 1.49249(19) 0.1402(2) 1.13953(18) 0.0672(8) Uani 1 1 d . . . . .
C76 C -0.1878(3) 1.1525(2) 0.4315(2) 0.0667(10) Uani 1 1 d . . . . .
C75 C -0.2623(3) 1.1404(2) 0.4747(2) 0.0695(11) Uani 1 1 d . . . . .
C53 C 0.3621(2) 0.5503(2) 0.6544(2) 0.0616(9) Uani 1 1 d . . . . .
C82 C -0.2972(2) 1.0984(2) 0.3260(2) 0.0623(9) Uani 1 1 d . . . . .
C85 C -0.3809(2) 1.1509(2) 0.1954(2) 0.0664(10) Uani 1 1 d . . . . .
C69 C -0.1047(2) 0.7078(2) 0.5385(2) 0.0667(10) Uani 1 1 d . . . . .
C36 C 0.6261(2) 0.6297(2) 0.6974(2) 0.0648(10) Uani 1 1 d . . . . .
C5 C 1.3601(2) 0.0613(2) 1.1686(2) 0.0680(10) Uani 1 1 d . . . . .
C50 C 0.4202(2) 0.6731(2) 0.6131(2) 0.0698(10) Uani 1 1 d . . . . .
H50 H 0.4124 0.7316 0.5901 0.084 Uiso 1 1 calc R U . . .
C31 C 0.7087(2) 0.5857(2) 0.8256(2) 0.0616(9) Uani 1 1 d . . . . .
C32 C 0.6207(2) 0.6108(2) 0.8235(2) 0.0685(10) Uani 1 1 d . . . . .
H32 H 0.5876 0.6134 0.8658 0.082 Uiso 1 1 calc R U . . .
C25 C 0.7428(3) 0.6422(2) 0.9675(3) 0.0753(12) Uani 1 1 d . . . . .
C34 C 0.5804(2) 0.6321(3) 0.7615(2) 0.0729(11) Uani 1 1 d . . . . .
H34 H 0.5210 0.6485 0.7628 0.087 Uiso 1 1 calc R U . . .
C26 C 0.8164(3) 0.6513(2) 0.9233(2) 0.0693(11) Uani 1 1 d . . . . .
C70 C -0.1395(2) 0.8001(2) 0.5006(2) 0.0672(10) Uani 1 1 d . . . . .
C54 C 0.2938(2) 0.5119(2) 0.6561(2) 0.0676(10) Uani 1 1 d . . . . .
C52 C 0.3534(2) 0.6373(2) 0.6207(2) 0.0727(11) Uani 1 1 d . . . . .
H52 H 0.3012 0.6723 0.6028 0.087 Uiso 1 1 calc R U . . .
C43 C 0.5705(9) 0.7740(8) 0.5157(5) 0.069(3) Uani 0.48(3) 1 d G U P A 2
C44 C 0.6214(9) 0.7025(8) 0.5041(5) 0.068(2) Uani 0.48(3) 1 d G U P A 2
C46 C 0.6551(7) 0.7089(11) 0.4336(5) 0.086(3) Uani 0.48(3) 1 d G U P A 2
H46 H 0.6891 0.6611 0.4258 0.104 Uiso 0.48(3) 1 calc R U P A 2
C48 C 0.6380(9) 0.7868(13) 0.3746(4) 0.095(4) Uani 0.48(3) 1 d G U P A 2
H48 H 0.6605 0.7911 0.3275 0.114 Uiso 0.48(3) 1 calc R U P A 2
C47 C 0.5871(10) 0.8583(11) 0.3862(6) 0.104(5) Uani 0.48(3) 1 d G U P A 2
H47 H 0.5757 0.9104 0.3468 0.125 Uiso 0.48(3) 1 calc R U P A 2
C45 C 0.5534(9) 0.8519(8) 0.4567(7) 0.087(3) Uani 0.48(3) 1 d G U P A 2
H45 H 0.5194 0.8997 0.4645 0.105 Uiso 0.48(3) 1 calc R U P A 2
C63 C 0.0139(2) 0.4422(2) 0.6297(2) 0.0695(10) Uani 1 1 d . . . . .
C49 C 0.5056(2) 0.5409(2) 0.6733(3) 0.0727(11) Uani 1 1 d . . . . .
H49 H 0.5579 0.5071 0.6920 0.087 Uiso 1 1 calc R U . . .
C23 C 0.7495(3) 0.4116(2) 0.9583(3) 0.0795(12) Uani 1 1 d . . . . .
H23 H 0.6960 0.4295 0.9397 0.095 Uiso 1 1 calc R U . . .
C11 C 1.1468(2) -0.0485(2) 1.2234(2) 0.0718(11) Uani 1 1 d . . . . .
C64 C -0.0291(2) 0.5334(2) 0.6021(2) 0.0662(10) Uani 1 1 d . . . . .
C20 C 0.8579(2) 0.2995(2) 1.0301(2) 0.0703(11) Uani 1 1 d . . . . .
C59 C 0.1610(2) 0.4434(2) 0.6555(2) 0.0691(10) Uani 1 1 d . . . . .
C88 C -0.4503(3) 1.3063(3) 0.0177(3) 0.0770(11) Uani 1 1 d . . . . .
C6 C 1.2886(2) 0.0205(2) 1.1859(2) 0.0715(11) Uani 1 1 d . . . . .
C78 C -0.1346(3) 1.1941(3) 0.4412(3) 0.0795(12) Uani 1 1 d . . . . .
H78 H -0.0837 1.2000 0.4126 0.095 Uiso 1 1 calc R U . . .
C51 C 0.4409(2) 0.5021(2) 0.6830(2) 0.0738(11) Uani 1 1 d . . . . .
H51 H 0.4497 0.4437 0.7086 0.089 Uiso 1 1 calc R U . . .
C3 C 1.4134(3) 0.1853(3) 1.1256(3) 0.0801(12) Uani 1 1 d . . . . .
H3 H 1.4018 0.2442 1.1072 0.096 Uiso 1 1 calc R U . . .
C73 C -0.2538(3) 0.9194(2) 0.4484(3) 0.0800(12) Uani 1 1 d . . . . .
H73 H -0.3105 0.9404 0.4361 0.096 Uiso 1 1 calc R U . . .
C19 C 0.8911(2) 0.2099(2) 1.0792(2) 0.0722(11) Uani 1 1 d . . . . .
C77 C -0.2895(3) 1.1733(3) 0.5295(2) 0.0823(12) Uani 1 1 d . . . . .
H77 H -0.3404 1.1672 0.5581 0.099 Uiso 1 1 calc R U . . .
C66 C -0.0503(3) 0.6751(2) 0.5948(2) 0.0772(11) Uani 1 1 d . . . . .
H66 H -0.0378 0.7115 0.6117 0.093 Uiso 1 1 calc R U . . .
C87 C -0.3987(3) 1.2420(4) -0.0013(3) 0.0917(15) Uani 1 1 d . . . . .
C81 C -0.3840(3) 1.1348(3) 0.3233(2) 0.0767(11) Uani 1 1 d . . . . .
H81 H -0.4154 1.1425 0.3645 0.092 Uiso 1 1 calc R U . . .
C67 C -0.0869(3) 0.5648(2) 0.5489(2) 0.0747(11) Uani 1 1 d . . . . .
H67 H -0.1005 0.5277 0.5334 0.090 Uiso 1 1 calc R U . . .
C57 C 0.1806(3) 0.5101(2) 0.5952(2) 0.0748(11) Uani 1 1 d . . . . .
H57 H 0.1506 0.5317 0.5532 0.090 Uiso 1 1 calc R U . . .
C35 C 0.7150(3) 0.6024(3) 0.6976(3) 0.0792(12) Uani 1 1 d . . . . .
H35 H 0.7477 0.5983 0.6556 0.095 Uiso 1 1 calc R U . . .
C55 C 0.2445(3) 0.5455(2) 0.5961(2) 0.0761(12) Uani 1 1 d . . . . .
H55 H 0.2547 0.5929 0.5557 0.091 Uiso 1 1 calc R U . . .
C72 C -0.2230(3) 0.8330(2) 0.4835(3) 0.0827(13) Uani 1 1 d . . . . .
H72 H -0.2591 0.7970 0.4955 0.099 Uiso 1 1 calc R U . . .
C14 C 0.9599(2) 0.0420(2) 1.1706(2) 0.0692(10) Uani 1 1 d . . . . .
C21 C 0.7773(3) 0.3274(3) 1.0027(3) 0.0787(12) Uani 1 1 d . . . . .
H21 H 0.7430 0.2898 1.0143 0.094 Uiso 1 1 calc R U . . .
C13 C 0.9920(2) -0.0473(2) 1.2216(2) 0.0707(11) Uani 1 1 d . . . . .
C60 C 0.0942(2) 0.4034(2) 0.6543(2) 0.0690(10) Uani 1 1 d . . . . .
C24 C 0.8723(2) 0.4423(2) 0.9667(3) 0.0784(12) Uani 1 1 d . . . . .
H24 H 0.9052 0.4812 0.9543 0.094 Uiso 1 1 calc R U . . .
C68 C -0.1248(2) 0.6505(2) 0.5182(2) 0.0715(10) Uani 1 1 d . . . . .
H68 H -0.1645 0.6700 0.4832 0.086 Uiso 1 1 calc R U . . .
C74 C -0.1227(2) 0.9425(2) 0.4475(3) 0.0804(13) Uani 1 1 d . . . . .
H74 H -0.0881 0.9798 0.4363 0.096 Uiso 1 1 calc R U . . .
C33 C 0.7545(3) 0.5810(3) 0.7623(3) 0.0818(13) Uani 1 1 d . . . . .
H33 H 0.8138 0.5631 0.7621 0.098 Uiso 1 1 calc R U . . .
C61 C 0.0280(2) 0.2781(2) 0.6737(2) 0.0714(11) Uani 1 1 d . . . . .
C71 C -0.0883(3) 0.8575(2) 0.4798(3) 0.0851(13) Uani 1 1 d . . . . .
H71 H -0.0304 0.8376 0.4881 0.102 Uiso 1 1 calc R U . . .
C22 C 0.9044(3) 0.3592(3) 1.0115(3) 0.0870(14) Uani 1 1 d . . . . .
H22 H 0.9580 0.3431 1.0295 0.104 Uiso 1 1 calc R U . . .
C80 C -0.1610(4) 1.2267(3) 0.4963(3) 0.0956(15) Uani 1 1 d . . . . .
H80 H -0.1275 1.2561 0.5040 0.115 Uiso 1 1 calc R U . . .
C84 C -0.4250(3) 1.1603(3) 0.2591(3) 0.0788(12) Uani 1 1 d . . . . .
H84 H -0.4836 1.1843 0.2588 0.095 Uiso 1 1 calc R U . . .
C79 C -0.2351(4) 1.2163(3) 0.5389(3) 0.0910(14) Uani 1 1 d . . . . .
H79 H -0.2503 1.2383 0.5754 0.109 Uiso 1 1 calc R U . . .
C12 C 1.0701(3) -0.0842(2) 1.2456(2) 0.0722(11) Uani 1 1 d . . . . .
C62 C 0.0119(2) 0.2037(2) 0.6984(2) 0.0711(10) Uani 1 1 d . . . . .
C4 C 1.3476(3) 0.1461(3) 1.1380(3) 0.0856(14) Uani 1 1 d . . . . .
H4 H 1.2932 0.1795 1.1248 0.103 Uiso 1 1 calc R U . . .
C15 C 0.9093(3) 0.0618(3) 1.1141(3) 0.0827(13) Uani 1 1 d . . . . .
H15 H 0.8968 0.0179 1.1073 0.099 Uiso 1 1 calc R U . . .
C65 C -0.0144(3) 0.5893(2) 0.6260(3) 0.0788(12) Uani 1 1 d . . . . .
H65 H 0.0209 0.5688 0.6645 0.095 Uiso 1 1 calc R U . . .
C56 C 0.2745(3) 0.4435(3) 0.7164(3) 0.0828(13) Uani 1 1 d . . . . .
H56 H 0.3054 0.4210 0.7580 0.099 Uiso 1 1 calc R U . . .
C83 C -0.2548(3) 1.0868(3) 0.2646(3) 0.0870(13) Uani 1 1 d . . . . .
H83 H -0.1966 1.0614 0.2654 0.104 Uiso 1 1 calc R U . . .
C18 C 0.9400(3) 0.1911(2) 1.1376(3) 0.0813(12) Uani 1 1 d . . . . .
H18 H 0.9506 0.2348 1.1458 0.098 Uiso 1 1 calc R U . . .
C58 C 0.2106(3) 0.4080(3) 0.7162(3) 0.0886(14) Uani 1 1 d . . . . .
H58 H 0.2004 0.3605 0.7565 0.106 Uiso 1 1 calc R U . . .
C17 C 0.8771(3) 0.1437(3) 1.0682(3) 0.0813(12) Uani 1 1 d . . . . .
H17 H 0.8457 0.1547 1.0294 0.098 Uiso 1 1 calc R U . . .
C86 C -0.2955(3) 1.1117(3) 0.2007(3) 0.0893(14) Uani 1 1 d . . . . .
H86 H -0.2639 1.1015 0.1605 0.107 Uiso 1 1 calc R U . . .
C28 C 0.8708(3) 0.6944(3) 0.9283(3) 0.0905(14) Uani 1 1 d . . . . .
H28 H 0.9202 0.6996 0.8972 0.109 Uiso 1 1 calc R U . . .
C2 C 1.5065(3) 0.0564(3) 1.1690(3) 0.0876(14) Uani 1 1 d . . . . .
H2 H 1.5621 0.0246 1.1796 0.105 Uiso 1 1 calc R U . . .
C8 C 1.2319(3) 0.0433(3) 1.1347(3) 0.0958(15) Uani 1 1 d . . . . .
H8 H 1.2408 0.0819 1.0872 0.115 Uiso 1 1 calc R U . . .
C1 C 1.4444(3) 0.0147(3) 1.1844(3) 0.0913(15) Uani 1 1 d . . . . .
H1 H 1.4574 -0.0443 1.2053 0.110 Uiso 1 1 calc R U . . .
C27 C 0.7175(4) 0.6780(3) 1.0209(3) 0.0918(14) Uani 1 1 d . . . . .
H27 H 0.6672 0.6736 1.0508 0.110 Uiso 1 1 calc R U . . .
B3 B -0.2491(3) 1.0776(2) 0.3953(3) 0.0663(12) Uani 1 1 d . . . . .
C10 C 1.1608(3) 0.0092(3) 1.1529(3) 0.0920(15) Uani 1 1 d . . . . .
H10 H 1.1224 0.0253 1.1175 0.110 Uiso 1 1 calc R U . . .
B2 B 0.5808(3) 0.6648(3) 0.6230(3) 0.0667(9) Uani 1 1 d . U . . .
C16 C 0.9723(3) 0.1074(2) 1.1830(3) 0.0806(12) Uani 1 1 d . . . . .
H16 H 1.0030 0.0957 1.2225 0.097 Uiso 1 1 calc R U . . .
B1 B 0.7539(3) 0.5700(3) 0.8961(3) 0.0629(11) Uani 1 1 d . . . . .
C7 C 1.2754(3) -0.0400(3) 1.2544(3) 0.0981(16) Uani 1 1 d . . . . .
H7 H 1.3148 -0.0582 1.2894 0.118 Uiso 1 1 calc R U . . .
B4 B -0.4280(3) 1.1863(3) 0.1212(3) 0.0733(13) Uani 1 1 d . . . . .
C9 C 1.2067(3) -0.0738(3) 1.2723(3) 0.0967(16) Uani 1 1 d . . . . .
H9 H 1.2005 -0.1152 1.3189 0.116 Uiso 1 1 calc R U . . .
C29 C 0.7748(5) 0.7213(4) 1.0253(4) 0.120(2) Uani 1 1 d . . . . .
H29 H 0.7624 0.7460 1.0598 0.144 Uiso 1 1 calc R U . . .
C30 C 0.8513(4) 0.7280(3) 0.9781(4) 0.1093(18) Uani 1 1 d . . . . .
H30 H 0.8878 0.7566 0.9828 0.131 Uiso 1 1 calc R U . . .
C89 C -0.4808(4) 1.3843(4) -0.0328(3) 0.1053(17) Uani 1 1 d . . . . .
H89 H -0.5176 1.4263 -0.0181 0.126 Uiso 1 1 calc R U . . .
C92 C -0.3739(4) 1.2543(5) -0.0740(4) 0.125(2) Uani 1 1 d . . . . .
H92 H -0.3399 1.2108 -0.0880 0.150 Uiso 1 1 calc R U . . .
C91 C -0.4037(6) 1.3374(7) -0.1257(4) 0.148(3) Uani 1 1 d . . . . .
H91 H -0.3868 1.3498 -0.1753 0.178 Uiso 1 1 calc R U . . .
C90 C -0.4574(6) 1.4010(6) -0.1047(5) 0.149(3) Uani 1 1 d . . . . .
H90 H -0.4772 1.4549 -0.1400 0.178 Uiso 1 1 calc R U . . .
O4 O 0.5422(12) 0.7603(12) 0.5942(10) 0.070(3) Uani 0.52(3) 1 d . U P A 1
O3 O 0.6353(12) 0.6494(11) 0.5567(8) 0.081(3) Uani 0.52(3) 1 d . U P A 1
C37 C 0.5631(9) 0.7886(8) 0.5214(4) 0.075(3) Uani 0.52(3) 1 d G U P A 1
C38 C 0.6144(9) 0.7257(9) 0.4980(5) 0.080(3) Uani 0.52(3) 1 d G U P A 1
C40 C 0.6394(9) 0.7453(12) 0.4237(6) 0.101(3) Uani 0.52(3) 1 d G U P A 1
H40 H 0.6738 0.7032 0.4080 0.121 Uiso 0.52(3) 1 calc R U P A 1
C42 C 0.6130(12) 0.8277(13) 0.3728(4) 0.104(4) Uani 0.52(3) 1 d G U P A 1
H42 H 0.6297 0.8408 0.3231 0.125 Uiso 0.52(3) 1 calc R U P A 1
C41 C 0.5616(11) 0.8906(10) 0.3963(5) 0.114(4) Uani 0.52(3) 1 d G U P A 1
H41 H 0.5439 0.9458 0.3622 0.137 Uiso 0.52(3) 1 calc R U P A 1
C39 C 0.5366(9) 0.8710(8) 0.4705(6) 0.081(3) Uani 0.52(3) 1 d G U P A 1
H39 H 0.5022 0.9131 0.4862 0.097 Uiso 0.52(3) 1 calc R U P A 1

loop_
_atom_site_aniso_label
_atom_site_aniso_U_11
_atom_site_aniso_U_22
_atom_site_aniso_U_33
_atom_site_aniso_U_23
_atom_site_aniso_U_13
_atom_site_aniso_U_12
S1 0.0592(5) 0.0462(5) 0.1068(8) -0.0073(5) -0.0186(5) -0.0159(4)
S4 0.0622(6) 0.0469(5) 0.1147(9) -0.0048(5) -0.0288(6) -0.0190(4)
S2 0.0692(6) 0.0482(5) 0.1062(8) 0.0019(5) -0.0309(6) -0.0222(4)
S3 0.0613(6) 0.0465(5) 0.1125(8) -0.0059(5) -0.0246(5) -0.0163(4)
O1 0.0651(15) 0.0585(15) 0.0789(17) -0.0057(13) -0.0259(13) -0.0216(12)
O8 0.0602(15) 0.0508(14) 0.0853(18) -0.0146(13) -0.0205(13) -0.0140(11)
O6 0.058(6) 0.066(2) 0.070(3) -0.0115(17) -0.018(3) -0.023(2)
O2 0.0627(15) 0.0548(14) 0.0746(16) -0.0061(12) -0.0225(13) -0.0164(12)
O7 0.0602(14) 0.0490(13) 0.0742(16) -0.0058(12) -0.0155(13) -0.0135(11)
O10 0.0735(17) 0.0666(17) 0.086(2) -0.0063(14) -0.0247(15) -0.0279(14)
O5 0.055(4) 0.072(4) 0.073(3) -0.015(3) -0.012(2) -0.027(3)
N3 0.0505(16) 0.0534(17) 0.0749(19) -0.0089(14) -0.0209(14) -0.0143(13)
N2 0.0570(17) 0.0484(16) 0.077(2) -0.0037(14) -0.0257(15) -0.0128(13)
O9 0.0724(18) 0.105(2) 0.096(2) -0.039(2) -0.0061(17) -0.0338(17)
N4 0.0531(16) 0.0401(15) 0.089(2) -0.0080(14) -0.0273(15) -0.0093(12)
N1 0.0496(16) 0.0600(18) 0.085(2) -0.0101(16) -0.0219(15) -0.0193(14)
C76 0.067(2) 0.0363(17) 0.082(3) -0.0005(17) -0.035(2) -0.0072(15)
C75 0.074(3) 0.0407(18) 0.077(3) -0.0001(18) -0.032(2) -0.0063(17)
C53 0.0492(18) 0.0502(19) 0.076(2) -0.0082(17) -0.0194(17) -0.0138(15)
C82 0.055(2) 0.0416(18) 0.080(3) -0.0107(17) -0.0200(19) -0.0064(15)
C85 0.052(2) 0.064(2) 0.077(3) -0.0119(19) -0.0145(19) -0.0216(17)
C69 0.0514(19) 0.0444(18) 0.091(3) -0.0089(18) -0.0215(19) -0.0072(15)
C36 0.0509(19) 0.064(2) 0.073(2) -0.0093(18) -0.0176(18) -0.0216(16)
C5 0.055(2) 0.0498(19) 0.086(3) -0.0056(18) -0.0200(19) -0.0164(16)
C50 0.052(2) 0.056(2) 0.089(3) -0.0076(19) -0.0245(19) -0.0153(16)
C31 0.059(2) 0.0474(18) 0.068(2) -0.0051(16) -0.0191(18) -0.0144(15)
C32 0.059(2) 0.067(2) 0.068(2) -0.0086(18) -0.0164(18) -0.0189(18)
C25 0.078(3) 0.047(2) 0.086(3) -0.004(2) -0.033(2) -0.0101(19)
C34 0.049(2) 0.078(3) 0.084(3) -0.017(2) -0.017(2) -0.0174(18)
C26 0.072(2) 0.0435(19) 0.080(3) -0.0028(18) -0.032(2) -0.0102(17)
C70 0.055(2) 0.0423(18) 0.092(3) -0.0072(18) -0.0276(19) -0.0094(15)
C54 0.062(2) 0.0450(19) 0.086(3) -0.0065(18) -0.0227(19) -0.0161(16)
C52 0.053(2) 0.053(2) 0.104(3) -0.010(2) -0.031(2) -0.0140(16)
C43 0.057(5) 0.078(4) 0.071(3) -0.014(2) -0.017(3) -0.029(3)
C44 0.054(5) 0.075(4) 0.073(3) -0.014(3) -0.015(2) -0.030(3)
C46 0.072(6) 0.102(7) 0.075(3) -0.018(3) -0.012(3) -0.025(5)
C48 0.085(7) 0.107(7) 0.080(4) -0.014(4) -0.018(3) -0.030(5)
C47 0.104(9) 0.109(7) 0.079(4) -0.014(3) -0.015(4) -0.024(5)
C45 0.086(7) 0.084(4) 0.078(4) -0.009(3) -0.019(4) -0.026(4)
C63 0.062(2) 0.0454(19) 0.089(3) -0.0020(18) -0.0238(19) -0.0196(16)
C49 0.0499(19) 0.053(2) 0.106(3) -0.014(2) -0.035(2) -0.0078(16)
C23 0.060(2) 0.056(2) 0.105(3) 0.000(2) -0.036(2) -0.0203(18)
C11 0.062(2) 0.054(2) 0.091(3) -0.0083(19) -0.023(2) -0.0212(17)
C64 0.0526(19) 0.0487(19) 0.083(3) -0.0065(18) -0.0194(18) -0.0107(15)
C20 0.061(2) 0.048(2) 0.085(3) -0.0050(18) -0.022(2) -0.0109(16)
C59 0.0530(19) 0.0482(19) 0.094(3) -0.0077(19) -0.0227(19) -0.0133(15)
C88 0.073(3) 0.085(3) 0.075(3) -0.019(2) -0.007(2) -0.039(2)
C6 0.058(2) 0.051(2) 0.088(3) 0.0025(18) -0.026(2) -0.0186(16)
C78 0.076(3) 0.058(2) 0.099(3) -0.012(2) -0.039(2) -0.015(2)
C51 0.064(2) 0.0459(19) 0.101(3) -0.0116(19) -0.033(2) -0.0075(17)
C3 0.061(2) 0.055(2) 0.110(3) -0.009(2) -0.019(2) -0.0209(18)
C73 0.053(2) 0.054(2) 0.119(3) -0.009(2) -0.035(2) -0.0109(17)
C19 0.063(2) 0.048(2) 0.093(3) -0.0054(19) -0.022(2) -0.0170(17)
C77 0.096(3) 0.058(2) 0.069(3) -0.001(2) -0.020(2) -0.009(2)
C66 0.080(3) 0.053(2) 0.096(3) -0.018(2) -0.036(2) -0.0102(19)
C87 0.076(3) 0.126(4) 0.076(3) -0.020(3) -0.011(2) -0.053(3)
C81 0.057(2) 0.078(3) 0.081(3) -0.015(2) -0.014(2) -0.0142(19)
C67 0.071(2) 0.050(2) 0.098(3) -0.016(2) -0.025(2) -0.0139(18)
C57 0.073(2) 0.054(2) 0.089(3) -0.0009(19) -0.035(2) -0.0261(18)
C35 0.054(2) 0.096(3) 0.085(3) -0.031(2) -0.021(2) -0.012(2)
C55 0.067(2) 0.053(2) 0.095(3) 0.0025(19) -0.029(2) -0.0282(18)
C72 0.057(2) 0.048(2) 0.134(4) -0.018(2) -0.028(2) -0.0118(17)
C14 0.065(2) 0.0475(19) 0.087(3) -0.0103(18) -0.019(2) -0.0170(17)
C21 0.066(2) 0.059(2) 0.103(3) -0.012(2) -0.030(2) -0.0188(19)
C13 0.061(2) 0.0461(19) 0.096(3) -0.0114(19) -0.020(2) -0.0152(16)
C60 0.059(2) 0.0470(19) 0.087(3) -0.0040(18) -0.0189(19) -0.0172(16)
C24 0.061(2) 0.049(2) 0.113(3) -0.004(2) -0.038(2) -0.0158(17)
C68 0.062(2) 0.055(2) 0.091(3) -0.015(2) -0.028(2) -0.0110(17)
C74 0.058(2) 0.0442(19) 0.125(4) -0.010(2) -0.027(2) -0.0133(16)
C33 0.054(2) 0.078(3) 0.102(3) -0.020(2) -0.028(2) -0.0092(19)
C61 0.063(2) 0.049(2) 0.089(3) -0.0054(18) -0.022(2) -0.0141(17)
C71 0.062(2) 0.050(2) 0.132(4) -0.015(2) -0.039(2) -0.0075(18)
C22 0.062(2) 0.059(2) 0.121(4) -0.001(2) -0.042(2) -0.0163(19)
C80 0.112(4) 0.065(3) 0.108(4) -0.020(3) -0.052(3) -0.012(3)
C84 0.048(2) 0.088(3) 0.091(3) -0.023(2) -0.023(2) -0.0090(19)
C79 0.114(4) 0.064(3) 0.090(3) -0.023(2) -0.044(3) -0.003(3)
C12 0.067(2) 0.0451(19) 0.094(3) -0.0046(18) -0.023(2) -0.0201(17)
C62 0.057(2) 0.058(2) 0.089(3) -0.013(2) -0.0204(19) -0.0144(17)
C4 0.053(2) 0.063(2) 0.120(4) -0.004(2) -0.028(2) -0.0192(18)
C15 0.085(3) 0.053(2) 0.107(3) -0.013(2) -0.032(3) -0.023(2)
C65 0.075(3) 0.053(2) 0.095(3) -0.007(2) -0.037(2) -0.0119(19)
C56 0.068(2) 0.068(3) 0.099(3) -0.003(2) -0.033(2) -0.025(2)
C83 0.061(2) 0.084(3) 0.105(4) -0.030(3) -0.029(3) 0.002(2)
C18 0.086(3) 0.048(2) 0.101(3) -0.011(2) -0.034(2) -0.0138(19)
C58 0.085(3) 0.065(2) 0.099(3) 0.007(2) -0.029(2) -0.038(2)
C17 0.079(3) 0.060(2) 0.097(3) -0.014(2) -0.032(2) -0.015(2)
C86 0.064(3) 0.105(4) 0.095(3) -0.036(3) -0.020(2) -0.010(2)
C28 0.092(3) 0.068(3) 0.110(4) -0.021(3) -0.034(3) -0.021(2)
C2 0.055(2) 0.065(3) 0.135(4) -0.025(3) -0.029(2) -0.0099(19)
C8 0.080(3) 0.090(3) 0.104(3) -0.003(3) -0.019(3) -0.046(3)
C1 0.061(2) 0.055(2) 0.145(4) -0.022(3) -0.021(3) -0.0115(19)
C27 0.101(4) 0.067(3) 0.100(3) -0.025(3) -0.030(3) -0.008(2)
B3 0.054(2) 0.038(2) 0.093(3) -0.005(2) -0.029(2) -0.0077(17)
C10 0.079(3) 0.086(3) 0.095(3) 0.004(2) -0.032(2) -0.040(2)
B2 0.0549(19) 0.0674(19) 0.0720(19) -0.0117(13) -0.0155(15) -0.0224(15)
C16 0.083(3) 0.051(2) 0.097(3) -0.004(2) -0.038(2) -0.0184(19)
B1 0.060(2) 0.046(2) 0.070(3) -0.0013(19) -0.024(2) -0.0145(18)
C7 0.079(3) 0.079(3) 0.117(4) 0.004(3) -0.043(3) -0.030(2)
B4 0.057(2) 0.079(3) 0.084(3) -0.018(3) -0.013(2) -0.033(2)
C9 0.096(3) 0.087(3) 0.091(3) 0.007(3) -0.032(3) -0.046(3)
C29 0.132(5) 0.086(4) 0.153(6) -0.055(4) -0.064(5) 0.004(4)
C30 0.114(4) 0.077(3) 0.145(5) -0.035(4) -0.048(4) -0.024(3)
C89 0.110(4) 0.097(4) 0.087(4) 0.005(3) -0.022(3) -0.046(3)
C92 0.113(5) 0.152(6) 0.108(5) -0.040(4) 0.004(4) -0.053(4)
C91 0.157(7) 0.195(9) 0.082(4) -0.020(5) -0.003(4) -0.081(7)
C90 0.174(8) 0.126(6) 0.124(7) -0.012(5) -0.029(5) -0.049(6)
O4 0.060(6) 0.067(2) 0.075(3) -0.0093(17) -0.015(3) -0.023(2)
O3 0.074(5) 0.085(4) 0.080(3) -0.022(3) -0.004(3) -0.030(3)
C37 0.066(5) 0.083(4) 0.076(3) -0.013(2) -0.014(3) -0.039(3)
C38 0.068(5) 0.088(5) 0.084(3) -0.018(3) -0.012(3) -0.038(4)
C40 0.107(8) 0.107(7) 0.086(3) -0.022(3) -0.004(3) -0.048(5)
C42 0.118(9) 0.106(7) 0.084(4) -0.022(3) -0.004(4) -0.044(5)
C41 0.140(10) 0.106(7) 0.079(4) -0.017(3) -0.004(4) -0.037(6)
C39 0.081(6) 0.084(4) 0.076(4) -0.014(3) -0.014(3) -0.036(3)

loop_
_atom_type_symbol
_atom_type_description
_atom_type_scat_dispersion_real
_atom_type_scat_dispersion_imag
_atom_type_scat_source
C C 0.0181 0.0091 'International Tables Vol C Tables 4.2.6.8 and 6.1.1.4'
H H 0.0000 0.0000 'International Tables Vol C Tables 4.2.6.8 and 6.1.1.4'
B B 0.0090 0.0039 'International Tables Vol C Tables 4.2.6.8 and 6.1.1.4'
N N 0.0311 0.0180 'International Tables Vol C Tables 4.2.6.8 and 6.1.1.4'
O O 0.0492 0.0322 'International Tables Vol C Tables 4.2.6.8 and 6.1.1.4'
S S 0.3331 0.5567 'International Tables Vol C Tables 4.2.6.8 and 6.1.1.4'

loop_
_geom_angle_atom_site_label_1
_geom_angle_atom_site_label_2
_geom_angle_atom_site_label_3
_geom_angle
_geom_angle_site_symmetry_1
_geom_angle_site_symmetry_3
_geom_angle_publ_flag
C62 S1 C13 95.06(17) 2_657 . ?
C61 S4 C63 96.94(18) . . ?
C62 S2 C12 95.42(18) . 2_657 ?
C60 S3 C61 96.27(17) . . ?
C26 O1 B1 104.8(3) . . ?
C76 O8 B3 105.2(3) . . ?
C43 O6 B2 107.8(11) . . ?
C25 O2 B1 105.8(3) . . ?
C75 O7 B3 106.5(3) . . ?
C88 O10 B4 106.9(4) . . ?
C44 O5 B2 104.7(10) . . ?
C50 N3 B2 121.1(3) . . ?
C49 N3 C50 117.9(3) . . ?
C49 N3 B2 120.9(3) . . ?
C23 N2 C24 118.0(3) . . ?
C23 N2 B1 121.4(3) . . ?
C24 N2 B1 120.2(3) . . ?
C87 O9 B4 104.2(4) . . ?
C73 N4 C74 118.0(3) . . ?
C73 N4 B3 119.4(3) . . ?
C74 N4 B3 122.5(3) . . ?
C3 N1 C2 118.2(3) . . ?
C3 N1 B4 121.2(3) . 1_746 ?
C2 N1 B4 120.6(3) . 1_746 ?
O8 C76 C75 110.6(4) . . ?
O8 C76 C78 126.5(4) . . ?
C75 C76 C78 122.9(5) . . ?
O7 C75 C76 111.8(4) . . ?
O7 C75 C77 127.3(4) . . ?
C76 C75 C77 120.7(4) . . ?
C52 C53 C54 121.5(3) . . ?
C52 C53 C51 116.0(3) . . ?
C51 C53 C54 122.4(3) . . ?
C81 C82 B3 120.8(4) . . ?
C83 C82 C81 117.2(4) . . ?
C83 C82 B3 121.9(3) . . ?
C84 C85 B4 121.1(3) . . ?
C86 C85 C84 115.8(4) . . ?
C86 C85 B4 123.0(4) . . ?
C66 C69 C70 121.8(4) . . ?
C68 C69 C70 120.9(4) . . ?
C68 C69 C66 117.2(3) . . ?
C34 C36 C35 118.2(4) . . ?
C34 C36 B2 121.5(3) . . ?
C35 C36 B2 120.1(4) . . ?
C4 C5 C6 121.5(3) . . ?
C4 C5 C1 116.1(4) . . ?
C1 C5 C6 122.4(3) . . ?
N3 C50 H50 119.6 . . ?
N3 C50 C52 120.7(3) . . ?
C52 C50 H50 119.6 . . ?
C32 C31 B1 121.2(4) . . ?
C33 C31 C32 116.5(4) . . ?
C33 C31 B1 122.2(3) . . ?
C31 C32 H32 118.8 . . ?
C34 C32 C31 122.5(4) . . ?
C34 C32 H32 118.8 . . ?
O2 C25 C26 111.7(4) . . ?
O2 C25 C27 126.9(4) . . ?
C26 C25 C27 121.4(4) . . ?
C36 C34 H34 119.3 . . ?
C32 C34 C36 121.3(3) . . ?
C32 C34 H34 119.3 . . ?
O1 C26 C28 126.4(4) . . ?
C25 C26 O1 110.5(4) . . ?
C25 C26 C28 123.1(5) . . ?
C72 C70 C69 121.4(3) . . ?
C72 C70 C71 117.0(3) . . ?
C71 C70 C69 121.6(3) . . ?
C55 C54 C53 119.7(3) . . ?
C56 C54 C53 122.7(4) . . ?
C56 C54 C55 117.6(3) . . ?
C53 C52 H52 119.2 . . ?
C50 C52 C53 121.7(3) . . ?
C50 C52 H52 119.2 . . ?
O6 C43 C44 108.9(9) . . ?
O6 C43 C45 130.9(9) . . ?
C44 C43 C45 120.0 . . ?
O5 C44 C43 110.8(8) . . ?
O5 C44 C46 129.1(8) . . ?
C46 C44 C43 120.0 . . ?
C44 C46 H46 120.0 . . ?
C44 C46 C48 120.0 . . ?
C48 C46 H46 120.0 . . ?
C46 C48 H48 120.0 . . ?
C47 C48 C46 120.0 . . ?
C47 C48 H48 120.0 . . ?
C48 C47 H47 120.0 . . ?
C45 C47 C48 120.0 . . ?
C45 C47 H47 120.0 . . ?
C43 C45 H45 120.0 . . ?
C47 C45 C43 120.0 . . ?
C47 C45 H45 120.0 . . ?
C64 C63 S4 116.0(3) . . ?
C60 C63 S4 115.4(3) . . ?
C60 C63 C64 128.7(3) . . ?
N3 C49 H49 118.1 . . ?
N3 C49 C51 123.7(3) . . ?
C51 C49 H49 118.1 . . ?
N2 C23 H23 118.2 . . ?
N2 C23 C21 123.6(4) . . ?
C21 C23 H23 118.2 . . ?
C10 C11 C12 122.0(4) . . ?
C9 C11 C12 120.1(4) . . ?
C9 C11 C10 117.9(4) . . ?
C67 C64 C63 118.9(4) . . ?
C65 C64 C63 123.4(4) . . ?
C65 C64 C67 117.6(3) . . ?
C21 C20 C19 121.4(3) . . ?
C22 C20 C19 121.3(4) . . ?
C22 C20 C21 117.2(4) . . ?
C57 C59 C60 121.0(4) . . ?
C57 C59 C58 118.9(3) . . ?
C58 C59 C60 119.9(3) . . ?
O10 C88 C87 109.7(4) . . ?
C89 C88 O10 127.9(5) . . ?
C89 C88 C87 122.4(5) . . ?
C8 C6 C5 120.7(4) . . ?
C8 C6 C7 117.8(4) . . ?
C7 C6 C5 121.5(4) . . ?
C76 C78 H78 121.7 . . ?
C76 C78 C80 116.7(5) . . ?
C80 C78 H78 121.7 . . ?
C53 C51 H51 120.1 . . ?
C49 C51 C53 119.9(3) . . ?
C49 C51 H51 120.1 . . ?
N1 C3 H3 119.6 . . ?
N1 C3 C4 120.9(4) . . ?
C4 C3 H3 119.6 . . ?
N4 C73 H73 118.8 . . ?
N4 C73 C72 122.3(4) . . ?
C72 C73 H73 118.8 . . ?
C18 C19 C20 119.8(4) . . ?
C17 C19 C20 121.7(4) . . ?
C17 C19 C18 118.4(4) . . ?
C75 C77 H77 121.9 . . ?
C75 C77 C79 116.1(5) . . ?
C79 C77 H77 121.9 . . ?
C69 C66 H66 119.6 . . ?
C65 C66 C69 120.8(4) . . ?
C65 C66 H66 119.6 . . ?
O9 C87 C92 126.6(6) . . ?
C88 C87 O9 112.3(4) . . ?
C88 C87 C92 121.1(6) . . ?
C82 C81 H81 119.7 . . ?
C82 C81 C84 120.5(4) . . ?
C84 C81 H81 119.7 . . ?
C64 C67 H67 119.5 . . ?
C64 C67 C68 120.9(4) . . ?
C68 C67 H67 119.5 . . ?
C59 C57 H57 119.8 . . ?
C59 C57 C55 120.5(4) . . ?
C55 C57 H57 119.8 . . ?
C36 C35 H35 120.4 . . ?
C36 C35 C33 119.1(4) . . ?
C33 C35 H35 120.4 . . ?
C54 C55 H55 119.3 . . ?
C57 C55 C54 121.4(3) . . ?
C57 C55 H55 119.3 . . ?
C70 C72 C73 120.2(4) . . ?
C70 C72 H72 119.9 . . ?
C73 C72 H72 119.9 . . ?
C15 C14 C13 121.3(4) . . ?
C16 C14 C13 120.4(4) . . ?
C16 C14 C15 118.0(4) . . ?
C23 C21 C20 118.8(4) . . ?
C23 C21 H21 120.6 . . ?
C20 C21 H21 120.6 . . ?
C14 C13 S1 115.3(3) . . ?
C12 C13 S1 117.3(3) . . ?
C12 C13 C14 127.3(3) . . ?
C63 C60 S3 117.3(3) . . ?
C63 C60 C59 128.2(3) . . ?
C59 C60 S3 114.4(3) . . ?
N2 C24 H24 119.1 . . ?
N2 C24 C22 121.7(4) . . ?
C22 C24 H24 119.1 . . ?
C69 C68 H68 119.4 . . ?
C67 C68 C69 121.3(4) . . ?
C67 C68 H68 119.4 . . ?
N4 C74 H74 119.0 . . ?
N4 C74 C71 121.9(4) . . ?
C71 C74 H74 119.0 . . ?
C31 C33 C35 122.4(4) . . ?
C31 C33 H33 118.8 . . ?
C35 C33 H33 118.8 . . ?
S4 C61 S3 113.2(2) . . ?
C62 C61 S4 124.1(3) . . ?
C62 C61 S3 122.6(3) . . ?
C70 C71 H71 119.8 . . ?
C74 C71 C70 120.4(4) . . ?
C74 C71 H71 119.8 . . ?
C20 C22 H22 119.7 . . ?
C24 C22 C20 120.6(4) . . ?
C24 C22 H22 119.7 . . ?
C78 C80 H80 119.4 . . ?
C79 C80 C78 121.2(5) . . ?
C79 C80 H80 119.4 . . ?
C85 C84 C81 122.2(4) . . ?
C85 C84 H84 118.9 . . ?
C81 C84 H84 118.9 . . ?
C77 C79 H79 118.9 . . ?
C80 C79 C77 122.3(5) . . ?
C80 C79 H79 118.9 . . ?
C11 C12 S2 115.3(3) . 2_657 ?
C13 C12 S2 116.3(3) . 2_657 ?
C13 C12 C11 128.4(3) . . ?
S1 C62 S2 112.9(2) 2_657 . ?
C61 C62 S1 124.3(3) . 2_657 ?
C61 C62 S2 122.8(3) . . ?
C5 C4 C3 121.9(4) . . ?
C5 C4 H4 119.0 . . ?
C3 C4 H4 119.0 . . ?
C14 C15 H15 119.0 . . ?
C17 C15 C14 122.0(4) . . ?
C17 C15 H15 119.0 . . ?
C64 C65 C66 121.9(4) . . ?
C64 C65 H65 119.1 . . ?
C66 C65 H65 119.1 . . ?
C54 C56 H56 119.3 . . ?
C58 C56 C54 121.4(4) . . ?
C58 C56 H56 119.3 . . ?
C82 C83 H83 118.8 . . ?
C82 C83 C86 122.4(4) . . ?
C86 C83 H83 118.8 . . ?
C19 C18 H18 119.9 . . ?
C16 C18 C19 120.1(4) . . ?
C16 C18 H18 119.9 . . ?
C59 C58 H58 120.0 . . ?
C56 C58 C59 120.0(4) . . ?
C56 C58 H58 120.0 . . ?
C19 C17 H17 119.9 . . ?
C15 C17 C19 120.2(4) . . ?
C15 C17 H17 119.9 . . ?
C85 C86 C83 121.8(5) . . ?
C85 C86 H86 119.1 . . ?
C83 C86 H86 119.1 . . ?
C26 C28 H28 120.9 . . ?
C30 C28 C26 118.3(6) . . ?
C30 C28 H28 120.9 . . ?
N1 C2 H2 118.2 . . ?
N1 C2 C1 123.6(4) . . ?
C1 C2 H2 118.2 . . ?
C6 C8 H8 119.7 . . ?
C6 C8 C10 120.5(4) . . ?
C10 C8 H8 119.7 . . ?
C5 C1 H1 120.4 . . ?
C2 C1 C5 119.2(4) . . ?
C2 C1 H1 120.4 . . ?
C25 C27 H27 122.8 . . ?
C25 C27 C29 114.3(5) . . ?
C29 C27 H27 122.8 . . ?
O8 B3 N4 104.3(3) . . ?
O8 B3 C82 115.5(3) . . ?
O7 B3 O8 105.7(3) . . ?
O7 B3 N4 106.5(3) . . ?
O7 B3 C82 114.8(3) . . ?
C82 B3 N4 109.1(3) . . ?
C11 C10 C8 120.4(4) . . ?
C11 C10 H10 119.8 . . ?
C8 C10 H10 119.8 . . ?
O6 B2 O5 106.8(10) . . ?
O6 B2 N3 107.6(9) . . ?
O6 B2 C36 117.4(9) . . ?
O5 B2 N3 101.2(8) . . ?
O5 B2 C36 113.5(7) . . ?
C36 B2 N3 108.9(3) . . ?
O4 B2 N3 104.1(9) . . ?
O4 B2 C36 113.2(9) . . ?
O4 B2 O3 104.5(10) . . ?
O3 B2 N3 107.6(8) . . ?
O3 B2 C36 117.6(8) . . ?
C14 C16 C18 121.0(4) . . ?
C14 C16 H16 119.5 . . ?
C18 C16 H16 119.5 . . ?
O1 B1 N2 105.3(3) . . ?
O1 B1 C31 112.1(3) . . ?
O2 B1 O1 106.5(3) . . ?
O2 B1 N2 105.9(3) . . ?
O2 B1 C31 115.3(3) . . ?
C31 B1 N2 111.1(3) . . ?
C6 C7 H7 119.0 . . ?
C9 C7 C6 121.9(4) . . ?
C9 C7 H7 119.0 . . ?
O10 B4 O9 105.3(4) . . ?
O10 B4 N1 107.2(3) . 1_364 ?
O10 B4 C85 114.5(4) . . ?
O9 B4 N1 105.9(4) . 1_364 ?
O9 B4 C85 115.9(4) . . ?
C85 B4 N1 107.4(3) . 1_364 ?
C11 C9 H9 119.4 . . ?
C7 C9 C11 121.3(4) . . ?
C7 C9 H9 119.4 . . ?
C27 C29 H29 119.1 . . ?
C27 C29 C30 121.9(6) . . ?
C30 C29 H29 119.1 . . ?
C28 C30 C29 121.0(6) . . ?
C28 C30 H30 119.5 . . ?
C29 C30 H30 119.5 . . ?
C88 C89 H89 120.3 . . ?
C88 C89 C90 119.4(7) . . ?
C90 C89 H89 120.3 . . ?
C87 C92 H92 122.2 . . ?
C87 C92 C91 115.5(7) . . ?
C91 C92 H92 122.2 . . ?
C92 C91 H91 119.1 . . ?
C90 C91 C92 121.9(7) . . ?
C90 C91 H91 119.1 . . ?
C89 C90 C91 119.6(7) . . ?
C89 C90 H90 120.2 . . ?
C91 C90 H90 120.2 . . ?
C37 O4 B2 105.3(9) . . ?
C38 O3 B2 104.8(11) . . ?
O4 C37 C38 113.6(8) . . ?
O4 C37 C39 126.4(8) . . ?
C38 C37 C39 120.0 . . ?
O3 C38 C37 111.0(8) . . ?
O3 C38 C40 129.0(8) . . ?
C40 C38 C37 120.0 . . ?
C38 C40 H40 120.0 . . ?
C38 C40 C42 120.0 . . ?
C42 C40 H40 120.0 . . ?
C40 C42 H42 120.0 . . ?
C41 C42 C40 120.0 . . ?
C41 C42 H42 120.0 . . ?
C42 C41 H41 120.0 . . ?
C39 C41 C42 120.0 . . ?
C39 C41 H41 120.0 . . ?
C37 C39 H39 120.0 . . ?
C41 C39 C37 120.0 . . ?
C41 C39 H39 120.0 . . ?

loop_
_geom_bond_atom_site_label_1
_geom_bond_atom_site_label_2
_geom_bond_distance
_geom_bond_site_symmetry_2
_geom_bond_publ_flag
S1 C13 1.761(4) . ?
S1 C62 1.751(4) 2_657 ?
S4 C63 1.770(4) . ?
S4 C61 1.750(4) . ?
S2 C12 1.761(4) 2_657 ?
S2 C62 1.754(4) . ?
S3 C60 1.757(4) . ?
S3 C61 1.762(4) . ?
O1 C26 1.377(5) . ?
O1 B1 1.494(5) . ?
O8 C76 1.361(5) . ?
O8 B3 1.501(5) . ?
O6 C43 1.328(18) . ?
O6 B2 1.41(2) . ?
O2 C25 1.368(5) . ?
O2 B1 1.446(6) . ?
O7 C75 1.344(5) . ?
O7 B3 1.458(6) . ?
O10 C88 1.353(5) . ?
O10 B4 1.470(6) . ?
O5 C44 1.348(11) . ?
O5 B2 1.453(17) . ?
N3 C50 1.365(4) . ?
N3 C49 1.320(5) . ?
N3 B2 1.653(5) . ?
N2 C23 1.326(5) . ?
N2 C24 1.338(5) . ?
N2 B1 1.640(5) . ?
O9 C87 1.375(6) . ?
O9 B4 1.475(6) . ?
N4 C73 1.336(5) . ?
N4 C74 1.346(5) . ?
N4 B3 1.660(5) . ?
N1 C3 1.319(5) . ?
N1 C2 1.323(5) . ?
N1 B4 1.648(5) 1_746 ?
C76 C75 1.380(6) . ?
C76 C78 1.381(6) . ?
C75 C77 1.396(7) . ?
C53 C54 1.463(5) . ?
C53 C52 1.386(5) . ?
C53 C51 1.394(5) . ?
C82 C81 1.381(5) . ?
C82 C83 1.361(6) . ?
C82 B3 1.574(6) . ?
C85 C84 1.397(6) . ?
C85 C86 1.371(6) . ?
C85 B4 1.596(6) . ?
C69 C70 1.478(5) . ?
C69 C66 1.386(5) . ?
C69 C68 1.381(6) . ?
C36 C34 1.374(6) . ?
C36 C35 1.395(5) . ?
C36 B2 1.585(6) . ?
C5 C6 1.472(5) . ?
C5 C4 1.342(5) . ?
C5 C1 1.404(5) . ?
C50 H50 0.9300 . ?
C50 C52 1.377(5) . ?
C31 C32 1.383(5) . ?
C31 C33 1.373(6) . ?
C31 B1 1.594(6) . ?
C32 H32 0.9300 . ?
C32 C34 1.369(5) . ?
C25 C26 1.368(6) . ?
C25 C27 1.406(7) . ?
C34 H34 0.9300 . ?
C26 C28 1.377(6) . ?
C70 C72 1.367(5) . ?
C70 C71 1.396(5) . ?
C54 C55 1.387(5) . ?
C54 C56 1.382(5) . ?
C52 H52 0.9300 . ?
C43 C44 1.3900 . ?
C43 C45 1.3900 . ?
C44 C46 1.3900 . ?
C46 H46 0.9300 . ?
C46 C48 1.3900 . ?
C48 H48 0.9300 . ?
C48 C47 1.3900 . ?
C47 H47 0.9300 . ?
C47 C45 1.3900 . ?
C45 H45 0.9300 . ?
C63 C64 1.475(5) . ?
C63 C60 1.368(5) . ?
C49 H49 0.9300 . ?
C49 C51 1.372(5) . ?
C23 H23 0.9300 . ?
C23 C21 1.376(5) . ?
C11 C12 1.488(5) . ?
C11 C10 1.385(6) . ?
C11 C9 1.357(6) . ?
C64 C67 1.379(5) . ?
C64 C65 1.366(6) . ?
C20 C19 1.482(5) . ?
C20 C21 1.393(5) . ?
C20 C22 1.378(5) . ?
C59 C57 1.366(5) . ?
C59 C60 1.480(5) . ?
C59 C58 1.399(6) . ?
C88 C87 1.364(7) . ?
C88 C89 1.347(7) . ?
C6 C8 1.361(6) . ?
C6 C7 1.376(6) . ?
C78 H78 0.9300 . ?
C78 C80 1.398(7) . ?
C51 H51 0.9300 . ?
C3 H3 0.9300 . ?
C3 C4 1.384(5) . ?
C73 H73 0.9300 . ?
C73 C72 1.379(5) . ?
C19 C18 1.405(6) . ?
C19 C17 1.374(6) . ?
C77 H77 0.9300 . ?
C77 C79 1.415(7) . ?
C66 H66 0.9300 . ?
C66 C65 1.375(5) . ?
C87 C92 1.379(8) . ?
C81 H81 0.9300 . ?
C81 C84 1.399(6) . ?
C67 H67 0.9300 . ?
C67 C68 1.381(5) . ?
C57 H57 0.9300 . ?
C57 C55 1.379(5) . ?
C35 H35 0.9300 . ?
C35 C33 1.410(6) . ?
C55 H55 0.9300 . ?
C72 H72 0.9300 . ?
C14 C13 1.488(5) . ?
C14 C15 1.388(6) . ?
C14 C16 1.365(6) . ?
C21 H21 0.9300 . ?
C13 C12 1.330(5) . ?
C24 H24 0.9300 . ?
C24 C22 1.375(5) . ?
C68 H68 0.9300 . ?
C74 H74 0.9300 . ?
C74 C71 1.362(5) . ?
C33 H33 0.9300 . ?
C61 C62 1.301(5) . ?
C71 H71 0.9300 . ?
C22 H22 0.9300 . ?
C80 H80 0.9300 . ?
C80 C79 1.366(8) . ?
C84 H84 0.9300 . ?
C79 H79 0.9300 . ?
C12 S2 1.761(4) 2_657 ?
C62 S1 1.751(4) 2_657 ?
C4 H4 0.9300 . ?
C15 H15 0.9300 . ?
C15 C17 1.367(6) . ?
C65 H65 0.9300 . ?
C56 H56 0.9300 . ?
C56 C58 1.374(6) . ?
C83 H83 0.9300 . ?
C83 C86 1.393(7) . ?
C18 H18 0.9300 . ?
C18 C16 1.386(5) . ?
C58 H58 0.9300 . ?
C17 H17 0.9300 . ?
C86 H86 0.9300 . ?
C28 H28 0.9300 . ?
C28 C30 1.315(8) . ?
C2 H2 0.9300 . ?
C2 C1 1.351(6) . ?
C8 H8 0.9300 . ?
C8 C10 1.393(6) . ?
C1 H1 0.9300 . ?
C27 H27 0.9300 . ?
C27 C29 1.414(8) . ?
C10 H10 0.9300 . ?
B2 O4 1.525(19) . ?
B2 O3 1.539(16) . ?
C16 H16 0.9300 . ?
C7 H7 0.9300 . ?
C7 C9 1.353(6) . ?
B4 N1 1.648(5) 1_364 ?
C9 H9 0.9300 . ?
C29 H29 0.9300 . ?
C29 C30 1.430(9) . ?
C30 H30 0.9300 . ?
C89 H89 0.9300 . ?
C89 C90 1.349(10) . ?
C92 H92 0.9300 . ?
C92 C91 1.412(10) . ?
C91 H91 0.9300 . ?
C91 C90 1.386(11) . ?
C90 H90 0.9300 . ?
O4 C37 1.344(17) . ?
O3 C38 1.376(12) . ?
C37 C38 1.3900 . ?
C37 C39 1.3900 . ?
C38 C40 1.3900 . ?
C40 H40 0.9300 . ?
C40 C42 1.3900 . ?
C42 H42 0.9300 . ?
C42 C41 1.3900 . ?
C41 H41 0.9300 . ?
C41 C39 1.3900 . ?
C39 H39 0.9300 . ?

loop_
_geom_torsion_atom_site_label_1
_geom_torsion_atom_site_label_2
_geom_torsion_atom_site_label_3
_geom_torsion_atom_site_label_4
_geom_torsion
_geom_torsion_site_symmetry_1
_geom_torsion_site_symmetry_2
_geom_torsion_site_symmetry_3
_geom_torsion_site_symmetry_4
_geom_torsion_publ_flag
S1 C13 C12 S2 -0.6(5) . . . 2_657 ?
S1 C13 C12 C11 178.6(4) . . . . ?
S4 C63 C64 C67 -30.4(5) . . . . ?
S4 C63 C64 C65 150.1(4) . . . . ?
S4 C63 C60 S3 -1.2(5) . . . . ?
S4 C63 C60 C59 174.6(4) . . . . ?
S4 C61 C62 S1 179.8(3) . . . 2_657 ?
S4 C61 C62 S2 1.2(7) . . . . ?
S3 C61 C62 S1 -1.5(7) . . . 2_657 ?
S3 C61 C62 S2 180.0(3) . . . . ?
O1 C26 C28 C30 -178.5(4) . . . . ?
O8 C76 C75 O7 -0.7(4) . . . . ?
O8 C76 C75 C77 -177.6(3) . . . . ?
O8 C76 C78 C80 178.2(3) . . . . ?
O6 C43 C44 O5 3.5(13) . . . . ?
O6 C43 C44 C46 -175.0(13) . . . . ?
O6 C43 C45 C47 173.7(16) . . . . ?
O6 B2 O4 C37 13(12) . . . . ?
O6 B2 O3 C38 -10.0(13) . . . . ?
O2 C25 C26 O1 -3.1(4) . . . . ?
O2 C25 C26 C28 177.8(3) . . . . ?
O2 C25 C27 C29 -177.8(4) . . . . ?
O7 C75 C77 C79 -178.4(3) . . . . ?
O10 C88 C87 O9 -0.4(5) . . . . ?
O10 C88 C87 C92 -179.5(4) . . . . ?
O10 C88 C89 C90 178.2(5) . . . . ?
O5 C44 C46 C48 -178.2(12) . . . . ?
O5 B2 O4 C37 4.5(17) . . . . ?
O5 B2 O3 C38 155(9) . . . . ?
N3 C50 C52 C53 -0.1(7) . . . . ?
N3 C49 C51 C53 1.3(7) . . . . ?
N3 B2 O4 C37 -105.1(11) . . . . ?
N3 B2 O3 C38 100.9(9) . . . . ?
N2 C23 C21 C20 -0.9(7) . . . . ?
N2 C24 C22 C20 1.1(8) . . . . ?
O9 C87 C92 C91 -177.5(5) . . . . ?
N4 C73 C72 C70 -1.6(8) . . . . ?
N4 C74 C71 C70 -3.2(8) . . . . ?
N1 C3 C4 C5 4.1(8) . . . . ?
N1 C2 C1 C5 0.2(9) . . . . ?
C76 O8 B3 O7 4.0(3) . . . . ?
C76 O8 B3 N4 -108.1(3) . . . . ?
C76 O8 B3 C82 132.2(3) . . . . ?
C76 C75 C77 C79 -2.0(5) . . . . ?
C76 C78 C80 C79 1.2(6) . . . . ?
C75 O7 B3 O8 -4.5(3) . . . . ?
C75 O7 B3 N4 106.1(3) . . . . ?
C75 O7 B3 C82 -133.0(3) . . . . ?
C75 C76 C78 C80 -2.1(5) . . . . ?
C75 C77 C79 C80 1.2(6) . . . . ?
C53 C54 C55 C57 178.8(4) . . . . ?
C53 C54 C56 C58 -179.3(4) . . . . ?
C82 C81 C84 C85 -0.5(7) . . . . ?
C82 C83 C86 C85 1.1(8) . . . . ?
C69 C70 C72 C73 179.8(5) . . . . ?
C69 C70 C71 C74 -177.5(5) . . . . ?
C69 C66 C65 C64 1.5(7) . . . . ?
C36 C35 C33 C31 0.4(7) . . . . ?
C36 B2 O4 C37 136.8(10) . . . . ?
C36 B2 O3 C38 -135.8(8) . . . . ?
C5 C6 C8 C10 -175.1(5) . . . . ?
C5 C6 C7 C9 175.5(5) . . . . ?
C50 N3 C49 C51 1.7(7) . . . . ?
C50 N3 B2 O6 5.2(9) . . . . ?
C50 N3 B2 O5 -106.7(7) . . . . ?
C50 N3 B2 C36 133.4(4) . . . . ?
C50 N3 B2 O4 12.4(8) . . . . ?
C50 N3 B2 O3 -98.1(8) . . . . ?
C31 C32 C34 C36 -0.2(6) . . . . ?
C32 C31 C33 C35 1.4(6) . . . . ?
C32 C31 B1 O1 -133.7(4) . . . . ?
C32 C31 B1 O2 -11.6(5) . . . . ?
C32 C31 B1 N2 108.8(4) . . . . ?
C25 O2 B1 O1 -8.5(3) . . . . ?
C25 O2 B1 N2 103.2(3) . . . . ?
C25 O2 B1 C31 -133.6(3) . . . . ?
C25 C26 C28 C30 0.4(7) . . . . ?
C25 C27 C29 C30 0.7(7) . . . . ?
C34 C36 C35 C33 -2.1(6) . . . . ?
C34 C36 B2 O6 72.5(10) . . . . ?
C34 C36 B2 O5 -162.0(8) . . . . ?
C34 C36 B2 N3 -50.0(5) . . . . ?
C34 C36 B2 O4 65.3(9) . . . . ?
C34 C36 B2 O3 -172.7(8) . . . . ?
C26 O1 B1 O2 6.8(3) . . . . ?
C26 O1 B1 N2 -105.4(3) . . . . ?
C26 O1 B1 C31 133.7(3) . . . . ?
C26 C25 C27 C29 -1.3(6) . . . . ?
C26 C28 C30 C29 -1.0(8) . . . . ?
C70 C69 C66 C65 -175.8(4) . . . . ?
C70 C69 C68 C67 174.4(4) . . . . ?
C54 C53 C52 C50 -174.0(4) . . . . ?
C54 C53 C51 C49 173.4(4) . . . . ?
C54 C56 C58 C59 -2.9(8) . . . . ?
C52 C53 C54 C55 36.2(6) . . . . ?
C52 C53 C54 C56 -142.3(5) . . . . ?
C52 C53 C51 C49 -3.5(6) . . . . ?
C43 O6 B2 O5 9.7(17) . . . . ?
C43 O6 B2 N3 -98.3(13) . . . . ?
C43 O6 B2 C36 138.5(11) . . . . ?
C43 O6 B2 O4 -163(14) . . . . ?
C43 O6 B2 O3 12.6(16) . . . . ?
C43 C44 C46 C48 0.0 . . . . ?
C44 O5 B2 O6 -7.4(15) . . . . ?
C44 O5 B2 N3 105.0(9) . . . . ?
C44 O5 B2 C36 -138.4(8) . . . . ?
C44 O5 B2 O4 -6.3(14) . . . . ?
C44 O5 B2 O3 -23(7) . . . . ?
C44 C43 C45 C47 0.0 . . . . ?
C44 C46 C48 C47 0.0 . . . . ?
C46 C48 C47 C45 0.0 . . . . ?
C48 C47 C45 C43 0.0 . . . . ?
C45 C43 C44 O5 178.5(10) . . . . ?
C45 C43 C44 C46 0.0 . . . . ?
C63 S4 C61 S3 -9.3(3) . . . . ?
C63 S4 C61 C62 169.5(4) . . . . ?
C63 C64 C67 C68 -176.0(4) . . . . ?
C63 C64 C65 C66 174.6(4) . . . . ?
C49 N3 C50 C52 -2.3(6) . . . . ?
C49 N3 B2 O6 -178.4(9) . . . . ?
C49 N3 B2 O5 69.7(7) . . . . ?
C49 N3 B2 C36 -50.2(5) . . . . ?
C49 N3 B2 O4 -171.3(8) . . . . ?
C49 N3 B2 O3 78.2(8) . . . . ?
C23 N2 C24 C22 -0.9(7) . . . . ?
C23 N2 B1 O1 -171.0(4) . . . . ?
C23 N2 B1 O2 76.4(5) . . . . ?
C23 N2 B1 C31 -49.4(5) . . . . ?
C64 C63 C60 S3 -179.9(4) . . . . ?
C64 C63 C60 C59 -4.1(8) . . . . ?
C64 C67 C68 C69 1.4(7) . . . . ?
C20 C19 C18 C16 -179.0(4) . . . . ?
C20 C19 C17 C15 179.4(4) . . . . ?
C59 C57 C55 C54 3.8(7) . . . . ?
C88 O10 B4 O9 12.1(4) . . . . ?
C88 O10 B4 N1 -100.4(4) . . . 1_364 ?
C88 O10 B4 C85 140.6(4) . . . . ?
C88 C87 C92 C91 1.6(8) . . . . ?
C88 C89 C90 C91 1.1(11) . . . . ?
C6 C5 C4 C3 176.1(5) . . . . ?
C6 C5 C1 C2 -178.1(5) . . . . ?
C6 C8 C10 C11 -0.1(8) . . . . ?
C6 C7 C9 C11 -0.9(9) . . . . ?
C78 C76 C75 O7 179.5(3) . . . . ?
C78 C76 C75 C77 2.6(5) . . . . ?
C78 C80 C79 C77 -0.8(7) . . . . ?
C51 C53 C54 C55 -140.6(4) . . . . ?
C51 C53 C54 C56 40.9(6) . . . . ?
C51 C53 C52 C50 3.0(7) . . . . ?
C3 N1 C2 C1 1.1(8) . . . . ?
C73 N4 C74 C71 0.5(7) . . . . ?
C73 N4 B3 O8 -177.3(4) . . . . ?
C73 N4 B3 O7 71.1(5) . . . . ?
C73 N4 B3 C82 -53.3(5) . . . . ?
C19 C20 C21 C23 179.0(4) . . . . ?
C19 C20 C22 C24 -179.1(5) . . . . ?
C19 C18 C16 C14 2.2(7) . . . . ?
C66 C69 C70 C72 -137.9(5) . . . . ?
C66 C69 C70 C71 43.0(7) . . . . ?
C66 C69 C68 C67 -4.9(6) . . . . ?
C87 O9 B4 O10 -11.9(4) . . . . ?
C87 O9 B4 N1 101.5(4) . . . 1_364 ?
C87 O9 B4 C85 -139.5(4) . . . . ?
C87 C88 C89 C90 -2.4(8) . . . . ?
C87 C92 C91 C90 -2.8(11) . . . . ?
C81 C82 C83 C86 1.3(7) . . . . ?
C81 C82 B3 O8 -122.8(4) . . . . ?
C81 C82 B3 O7 0.6(5) . . . . ?
C81 C82 B3 N4 120.1(4) . . . . ?
C67 C64 C65 C66 -5.0(7) . . . . ?
C57 C59 C60 S3 129.3(4) . . . . ?
C57 C59 C60 C63 -46.6(7) . . . . ?
C57 C59 C58 C56 3.9(7) . . . . ?
C35 C36 C34 C32 2.0(6) . . . . ?
C35 C36 B2 O6 -101.9(10) . . . . ?
C35 C36 B2 O5 23.7(9) . . . . ?
C35 C36 B2 N3 135.6(4) . . . . ?
C35 C36 B2 O4 -109.0(9) . . . . ?
C35 C36 B2 O3 13.0(10) . . . . ?
C55 C54 C56 C58 2.2(7) . . . . ?
C72 C70 C71 C74 3.4(8) . . . . ?
C14 C13 C12 S2 175.4(4) . . . 2_657 ?
C14 C13 C12 C11 -5.5(8) . . . . ?
C14 C15 C17 C19 -3.2(7) . . . . ?
C21 C20 C19 C18 -142.5(5) . . . . ?
C21 C20 C19 C17 39.2(7) . . . . ?
C21 C20 C22 C24 -1.2(7) . . . . ?
C13 C14 C15 C17 178.0(4) . . . . ?
C13 C14 C16 C18 -177.5(4) . . . . ?
C60 S3 C61 S4 8.7(3) . . . . ?
C60 S3 C61 C62 -170.1(4) . . . . ?
C60 C63 C64 C67 148.4(5) . . . . ?
C60 C63 C64 C65 -31.2(7) . . . . ?
C60 C59 C57 C55 -178.3(4) . . . . ?
C60 C59 C58 C56 177.9(4) . . . . ?
C24 N2 C23 C21 0.8(7) . . . . ?
C24 N2 B1 O1 16.1(5) . . . . ?
C24 N2 B1 O2 -96.5(4) . . . . ?
C24 N2 B1 C31 137.7(4) . . . . ?
C68 C69 C70 C72 42.9(7) . . . . ?
C68 C69 C70 C71 -136.2(5) . . . . ?
C68 C69 C66 C65 3.4(7) . . . . ?
C74 N4 C73 C72 1.9(7) . . . . ?
C74 N4 B3 O8 5.9(6) . . . . ?
C74 N4 B3 O7 -105.6(4) . . . . ?
C74 N4 B3 C82 129.9(4) . . . . ?
C33 C31 C32 C34 -1.5(6) . . . . ?
C33 C31 B1 O1 41.6(5) . . . . ?
C33 C31 B1 O2 163.8(4) . . . . ?
C33 C31 B1 N2 -75.8(4) . . . . ?
C61 S4 C63 C64 -174.7(3) . . . . ?
C61 S4 C63 C60 6.4(4) . . . . ?
C61 S3 C60 C63 -4.6(4) . . . . ?
C61 S3 C60 C59 179.0(3) . . . . ?
C71 C70 C72 C73 -1.1(7) . . . . ?
C22 C20 C19 C18 35.3(7) . . . . ?
C22 C20 C19 C17 -143.0(5) . . . . ?
C22 C20 C21 C23 1.1(7) . . . . ?
C84 C85 C86 C83 -3.0(7) . . . . ?
C84 C85 B4 O10 60.3(5) . . . . ?
C84 C85 B4 O9 -176.7(4) . . . . ?
C84 C85 B4 N1 -58.6(5) . . . 1_364 ?
C12 S2 C62 S1 16.8(3) 2_657 . . 2_657 ?
C12 S2 C62 C61 -164.5(4) 2_657 . . . ?
C12 C11 C10 C8 178.0(5) . . . . ?
C12 C11 C9 C7 -177.5(5) . . . . ?
C62 S1 C13 C14 173.7(3) 2_657 . . . ?
C62 S1 C13 C12 -9.8(4) 2_657 . . . ?
C4 C5 C6 C8 49.1(7) . . . . ?
C4 C5 C6 C7 -129.1(5) . . . . ?
C4 C5 C1 C2 0.5(8) . . . . ?
C15 C14 C13 S1 -46.9(5) . . . . ?
C15 C14 C13 C12 137.0(5) . . . . ?
C15 C14 C16 C18 -4.1(7) . . . . ?
C65 C64 C67 C68 3.5(6) . . . . ?
C56 C54 C55 C57 -2.6(7) . . . . ?
C83 C82 C81 C84 -1.5(6) . . . . ?
C83 C82 B3 O8 52.6(5) . . . . ?
C83 C82 B3 O7 176.1(4) . . . . ?
C83 C82 B3 N4 -64.5(5) . . . . ?
C18 C19 C17 C15 1.0(7) . . . . ?
C58 C59 C57 C55 -4.3(7) . . . . ?
C58 C59 C60 S3 -44.6(5) . . . . ?
C58 C59 C60 C63 139.5(5) . . . . ?
C17 C19 C18 C16 -0.6(7) . . . . ?
C86 C85 C84 C81 2.7(7) . . . . ?
C86 C85 B4 O10 -118.0(5) . . . . ?
C86 C85 B4 O9 5.0(6) . . . . ?
C86 C85 B4 N1 123.1(4) . . . 1_364 ?
C2 N1 C3 C4 -3.2(7) . . . . ?
C8 C6 C7 C9 -2.7(8) . . . . ?
C1 C5 C6 C8 -132.3(5) . . . . ?
C1 C5 C6 C7 49.5(7) . . . . ?
C1 C5 C4 C3 -2.6(8) . . . . ?
C27 C25 C26 O1 179.9(3) . . . . ?
C27 C25 C26 C28 0.9(6) . . . . ?
C27 C29 C30 C28 0.5(9) . . . . ?
B3 O8 C76 C75 -2.1(4) . . . . ?
B3 O8 C76 C78 177.6(3) . . . . ?
B3 O7 C75 C76 3.4(4) . . . . ?
B3 O7 C75 C77 -180.0(3) . . . . ?
B3 N4 C73 C72 -175.0(4) . . . . ?
B3 N4 C74 C71 177.3(5) . . . . ?
B3 C82 C81 C84 174.2(4) . . . . ?
B3 C82 C83 C86 -174.4(4) . . . . ?
C10 C11 C12 S2 147.2(4) . . . 2_657 ?
C10 C11 C12 C13 -31.9(8) . . . . ?
C10 C11 C9 C7 4.0(8) . . . . ?
B2 O6 C43 C44 -8.2(16) . . . . ?
B2 O6 C43 C45 177.5(10) . . . . ?
B2 O5 C44 C43 2.6(12) . . . . ?
B2 O5 C44 C46 -179.1(10) . . . . ?
B2 N3 C50 C52 174.2(4) . . . . ?
B2 N3 C49 C51 -174.8(4) . . . . ?
B2 C36 C34 C32 -172.5(4) . . . . ?
B2 C36 C35 C33 172.5(4) . . . . ?
B2 O4 C37 C38 -3.4(15) . . . . ?
B2 O4 C37 C39 175.0(10) . . . . ?
B2 O3 C38 C37 7.8(12) . . . . ?
B2 O3 C38 C40 -173.9(10) . . . . ?
C16 C14 C13 S1 126.2(4) . . . . ?
C16 C14 C13 C12 -49.8(7) . . . . ?
C16 C14 C15 C17 4.7(7) . . . . ?
B1 O1 C26 C25 -2.5(4) . . . . ?
B1 O1 C26 C28 176.5(4) . . . . ?
B1 O2 C25 C26 7.4(4) . . . . ?
B1 O2 C25 C27 -175.9(4) . . . . ?
B1 N2 C23 C21 -172.3(4) . . . . ?
B1 N2 C24 C22 172.3(4) . . . . ?
B1 C31 C32 C34 174.1(4) . . . . ?
B1 C31 C33 C35 -174.1(4) . . . . ?
C7 C6 C8 C10 3.2(8) . . . . ?
B4 O10 C88 C87 -7.6(4) . . . . ?
B4 O10 C88 C89 171.9(4) . . . . ?
B4 O9 C87 C88 8.0(5) . . . . ?
B4 O9 C87 C92 -172.9(5) . . . . ?
B4 N1 C3 C4 177.0(4) 1_746 . . . ?
B4 N1 C2 C1 -179.1(5) 1_746 . . . ?
B4 C85 C84 C81 -175.7(4) . . . . ?
B4 C85 C86 C83 175.4(4) . . . . ?
C9 C11 C12 S2 -31.2(6) . . . 2_657 ?
C9 C11 C12 C13 149.6(5) . . . . ?
C9 C11 C10 C8 -3.5(8) . . . . ?
C89 C88 C87 O9 -179.9(4) . . . . ?
C89 C88 C87 C92 1.0(7) . . . . ?
C92 C91 C90 C89 1.5(13) . . . . ?
O4 B2 O3 C38 -9.3(14) . . . . ?
O4 C37 C38 O3 -3.1(13) . . . . ?
O4 C37 C38 C40 178.5(13) . . . . ?
O4 C37 C39 C41 -178.3(14) . . . . ?
O3 B2 O4 C37 7.7(16) . . . . ?
O3 C38 C40 C42 -178.1(12) . . . . ?
C37 C38 C40 C42 0.0 . . . . ?
C38 C37 C39 C41 0.0 . . . . ?
C38 C40 C42 C41 0.0 . . . . ?
C40 C42 C41 C39 0.0 . . . . ?
C42 C41 C39 C37 0.0 . . . . ?
C39 C37 C38 O3 178.5(10) . . . . ?
C39 C37 C38 C40 0.0 . . . . ?

loop_
_smtbx_masks_void_nr
_smtbx_masks_void_average_x
_smtbx_masks_void_average_y
_smtbx_masks_void_average_z
_smtbx_masks_void_volume
_smtbx_masks_void_count_electrons
_smtbx_masks_void_content
1 0.016 -0.244 0.191 2218.3 422.4 '8 toluene'
